data_7020097
loop_
_publ_author_name
'Day, Benjamin M.'
'Knowelden, William'
'Coles, Martyn P.'

_publ_section_title
;
 Synthetic and catalytic intermediates in a magnesium promoted Tishchenko
 reaction.
;
_journal_issue 36
_journal_name_full 'Dalton transactions (Cambridge, England : 2003)'
_journal_page_first 10930
_journal_page_last 10933
_journal_paper_doi 10.1039/c2dt31442h
_journal_volume 41
_journal_year 2012
_chemical_compound_source 'synthesis as described'
_chemical_formula_moiety 'C52 H86 Br2 Mg2 N4 O2'
_chemical_formula_sum 'C52 H86 Br2 Mg2 N4 O2'
_chemical_formula_weight 1007.69
_chemical_name_systematic
;
?
;
_space_group_IT_number 14
_symmetry_cell_setting monoclinic
_symmetry_Int_Tables_number 14
_symmetry_space_group_name_Hall '-P 2yn'
_symmetry_space_group_name_H-M 'P 1 21/n 1'
_atom_sites_solution_hydrogens geom
_atom_sites_solution_primary direct
_atom_sites_solution_secondary difmap
_audit_conform_dict_location ftp://ftp.iucr.org/pub/cif_core.dic
_audit_conform_dict_name cif_core.dic
_audit_conform_dict_version 2.3
_audit_creation_date 2006-10-25T08:42:31-00:00
_audit_creation_method 'WinGX routine CIF_UPDATE'
_cell_angle_alpha 90
_cell_angle_beta 100.793(2)
_cell_angle_gamma 90
_cell_formula_units_Z 2
_cell_length_a 11.5449(4)
_cell_length_b 18.3542(5)
_cell_length_c 13.3608(4)
_cell_measurement_reflns_used 15765
_cell_measurement_temperature 173(2)
_cell_measurement_theta_max 26.022
_cell_measurement_theta_min 3.395
_cell_measurement_wavelength 0.71073
_cell_volume 2781.04(15)
_computing_cell_refinement 'HKL Scalepack (Otwinowski & Minor 1997)'
_computing_data_collection 'Collect (Nonius BV, 1997-2000)'
_computing_data_reduction 'HKL Denzo and Scalepack (Otwinowski & Minor 1997)'
_computing_molecular_graphics 'Ortep-3 for Windows (Farrugia, 1997)'
_computing_publication_material 'WinGX publication routines (Farrugia, 1999)'
_computing_structure_refinement 'SHELXL-97 (Sheldrick, 1997)'
_computing_structure_solution 'SHELXS-86 (Sheldrick, 1986)'
_diffrn_ambient_temperature 173(2)
_diffrn_detector 'CCD plate'
_diffrn_detector_area_resol_mean 9
_diffrn_measured_fraction_theta_full 0.995
_diffrn_measured_fraction_theta_max 0.995
_diffrn_measurement_device '95mm CCD camera on \k-goniostat'
_diffrn_measurement_device_type KappaCCD
_diffrn_measurement_method 'CCD rotation images, thick slices'
_diffrn_orient_matrix_type 'by Nonius Collect from scalepack cell'
_diffrn_orient_matrix_UB_11 0.82107E-2
_diffrn_orient_matrix_UB_12 -0.517415E-1
_diffrn_orient_matrix_UB_13 -0.210564E-1
_diffrn_orient_matrix_UB_21 -0.865561E-1
_diffrn_orient_matrix_UB_22 -0.20309E-2
_diffrn_orient_matrix_UB_23 -0.280201E-1
_diffrn_orient_matrix_UB_31 0.146972E-1
_diffrn_orient_matrix_UB_32 0.169451E-1
_diffrn_orient_matrix_UB_33 -0.676533E-1
_diffrn_radiation_monochromator graphite
_diffrn_radiation_probe x-ray
_diffrn_radiation_type MoK\a
_diffrn_radiation_wavelength 0.71073
_diffrn_reflns_av_R_equivalents 0.0534
_diffrn_reflns_av_unetI/netI 0.0521
_diffrn_reflns_limit_h_max 14
_diffrn_reflns_limit_h_min -14
_diffrn_reflns_limit_k_max 22
_diffrn_reflns_limit_k_min -22
_diffrn_reflns_limit_l_max 15
_diffrn_reflns_limit_l_min -16
_diffrn_reflns_number 22540
_diffrn_reflns_theta_full 26.04
_diffrn_reflns_theta_max 26.04
_diffrn_reflns_theta_min 3.41
_diffrn_source 'Enraf Nonius FR590'
_exptl_absorpt_coefficient_mu 1.519
_exptl_absorpt_correction_T_max 0.8283
_exptl_absorpt_correction_T_min 0.7444
_exptl_absorpt_correction_type multi-scan
_exptl_absorpt_process_details
;
[c.f. r.h. blessing, acta cryst. (1995), a51, 33-38]
;
_exptl_crystal_colour colourless
_exptl_crystal_density_diffrn 1.203
_exptl_crystal_density_method 'not measured'
_exptl_crystal_description prism
_exptl_crystal_F_000 1072
_exptl_crystal_size_max 0.15
_exptl_crystal_size_mid 0.15
_exptl_crystal_size_min 0.1
_refine_diff_density_max 0.316
_refine_diff_density_min -0.369
_refine_diff_density_rms 0.055
_refine_ls_extinction_method none
_refine_ls_goodness_of_fit_ref 1.003
_refine_ls_hydrogen_treatment constr
_refine_ls_matrix_type full
_refine_ls_number_parameters 284
_refine_ls_number_reflns 5474
_refine_ls_number_restraints 0
_refine_ls_restrained_S_all 1.003
_refine_ls_R_factor_all 0.0793
_refine_ls_R_factor_gt 0.0441
_refine_ls_shift/su_max 0.002
_refine_ls_shift/su_mean 0
_refine_ls_structure_factor_coef Fsqd
_refine_ls_weighting_details 'calc w=1/[\s^2^(Fo^2^)+(0.0312P)^2^+2.2875P] where P=(Fo^2^+2Fc^2^)/3'
_refine_ls_weighting_scheme calc
_refine_ls_wR_factor_gt 0.0828
_refine_ls_wR_factor_ref 0.0956
_reflns_number_gt 3855
_reflns_number_total 5474
_reflns_threshold_expression >2sigma(I)
_cod_data_source_file c2dt31442h.txt
_cod_data_source_block (2)-oct1606
_cod_original_sg_symbol_H-M 'P 21/n'
_cod_database_code 7020097

loop_
_symmetry_equiv_pos_as_xyz
'x, y, z'
'-x+1/2, y+1/2, -z+1/2'
'-x, -y, -z'
'x-1/2, -y-1/2, z-1/2'

loop_
_atom_site_label
_atom_site_type_symbol
_atom_site_fract_x
_atom_site_fract_y
_atom_site_fract_z
_atom_site_U_iso_or_equiv
_atom_site_adp_type
_atom_site_occupancy
_atom_site_symmetry_multiplicity
_atom_site_calc_flag
_atom_site_refinement_flags
Mg Mg 0.50462(8) 0.07985(5) -0.09026(7) 0.0333(2) Uani 1 1 d .
Br Br 0.51162(3) 0.065639(15) 0.10087(2) 0.04637(12) Uani 1 1 d .
O O 0.34418(17) 0.09118(11) -0.18347(16) 0.0451(5) Uani 1 1 d .
N1 N 0.5604(2) 0.19004(12) -0.09026(17) 0.0336(5) Uani 1 1 d .
N2 N 0.6508(2) 0.09779(11) -0.15349(18) 0.0345(6) Uani 1 1 d .
C1 C 0.6558(2) 0.16760(14) -0.1241(2) 0.0302(6) Uani 1 1 d .
C2 C 0.7618(2) 0.21475(13) -0.1258(2) 0.0295(6) Uani 1 1 d .
C3 C 0.8424(2) 0.22602(14) -0.0353(2) 0.0341(7) Uani 1 1 d .
C4 C 0.9401(3) 0.26978(17) -0.0381(2) 0.0463(8) Uani 1 1 d .
H4 H 0.9948 0.2781 0.0233 0.056 Uiso 1 1 calc R
C5 C 0.9605(3) 0.30172(17) -0.1272(3) 0.0464(8) Uani 1 1 d .
C6 C 0.8800(3) 0.28880(15) -0.2160(2) 0.0388(7) Uani 1 1 d .
H6 H 0.8928 0.3099 -0.2779 0.047 Uiso 1 1 calc R
C7 C 0.7808(2) 0.24565(14) -0.2169(2) 0.0320(6) Uani 1 1 d .
C8 C 0.8280(3) 0.19204(17) 0.0648(2) 0.0442(8) Uani 1 1 d .
H8A H 0.8067 0.2299 0.1099 0.066 Uiso 1 1 calc R
H8B H 0.9023 0.1691 0.097 0.066 Uiso 1 1 calc R
H8C H 0.7655 0.1552 0.0522 0.066 Uiso 1 1 calc R
C9 C 1.0674(3) 0.3494(2) -0.1272(3) 0.0789(13) Uani 1 1 d .
H9A H 1.1139 0.3522 -0.0579 0.118 Uiso 0.5 1 calc PR
H9B H 1.0418 0.3984 -0.1507 0.118 Uiso 0.5 1 calc PR
H9C H 1.1158 0.3285 -0.1729 0.118 Uiso 0.5 1 calc PR
H9D H 1.0671 0.3672 -0.1964 0.118 Uiso 0.5 1 calc PR
H9E H 1.1392 0.321 -0.1036 0.118 Uiso 0.5 1 calc PR
H9F H 1.0652 0.3909 -0.0815 0.118 Uiso 0.5 1 calc PR
C10 C 0.6956(3) 0.23212(15) -0.3152(2) 0.0394(7) Uani 1 1 d .
H10A H 0.6993 0.1808 -0.3344 0.059 Uiso 1 1 calc R
H10B H 0.7166 0.2629 -0.369 0.059 Uiso 1 1 calc R
H10C H 0.6154 0.2439 -0.3061 0.059 Uiso 1 1 calc R
C11 C 0.5442(2) 0.26536(14) -0.0607(2) 0.0355(7) Uani 1 1 d .
H11 H 0.6178 0.2936 -0.063 0.043 Uiso 1 1 calc R
C12 C 0.5175(3) 0.26894(17) 0.0467(2) 0.0472(8) Uani 1 1 d .
H12A H 0.5852 0.2489 0.0954 0.057 Uiso 1 1 calc R
H12B H 0.4478 0.2383 0.0501 0.057 Uiso 1 1 calc R
C13 C 0.4935(3) 0.34704(18) 0.0779(3) 0.0565(9) Uani 1 1 d .
H13A H 0.4735 0.3467 0.1467 0.068 Uiso 1 1 calc R
H13B H 0.5656 0.3768 0.0807 0.068 Uiso 1 1 calc R
C14 C 0.3937(3) 0.38080(18) 0.0036(3) 0.0523(9) Uani 1 1 d .
H14A H 0.3843 0.4323 0.0226 0.063 Uiso 1 1 calc R
H14B H 0.3195 0.3549 0.0075 0.063 Uiso 1 1 calc R
C15 C 0.4156(3) 0.37739(16) -0.1043(2) 0.0502(8) Uani 1 1 d .
H15A H 0.4831 0.4092 -0.1106 0.06 Uiso 1 1 calc R
H15B H 0.3453 0.3959 -0.1516 0.06 Uiso 1 1 calc R
C16 C 0.4417(3) 0.29941(15) -0.1343(2) 0.0409(7) Uani 1 1 d .
H16A H 0.3704 0.2691 -0.1362 0.049 Uiso 1 1 calc R
H16B H 0.4605 0.2998 -0.2037 0.049 Uiso 1 1 calc R
C17 C 0.7497(2) 0.06133(15) -0.1861(2) 0.0378(7) Uani 1 1 d .
H17 H 0.8033 0.0989 -0.2069 0.045 Uiso 1 1 calc R
C18 C 0.8185(3) 0.01599(18) -0.0988(3) 0.0500(8) Uani 1 1 d .
H18A H 0.8531 0.0489 -0.0424 0.06 Uiso 1 1 calc R
H18B H 0.7635 -0.0174 -0.073 0.06 Uiso 1 1 calc R
C19 C 0.9167(3) -0.02848(19) -0.1311(3) 0.0585(9) Uani 1 1 d .
H19A H 0.9764 0.0048 -0.1504 0.07 Uiso 1 1 calc R
H19B H 0.9559 -0.0588 -0.0733 0.07 Uiso 1 1 calc R
C20 C 0.8676(3) -0.07689(17) -0.2203(2) 0.0509(9) Uani 1 1 d .
H20A H 0.9328 -0.1037 -0.2424 0.061 Uiso 1 1 calc R
H20B H 0.8133 -0.1131 -0.1991 0.061 Uiso 1 1 calc R
C21 C 0.8023(3) -0.03267(19) -0.3081(3) 0.0607(10) Uani 1 1 d .
H21A H 0.7682 -0.0658 -0.3644 0.073 Uiso 1 1 calc R
H21B H 0.8584 0.0003 -0.3333 0.073 Uiso 1 1 calc R
C22 C 0.7042(3) 0.01218(16) -0.2766(2) 0.0463(8) Uani 1 1 d .
H22A H 0.6663 0.0425 -0.3349 0.056 Uiso 1 1 calc R
H22B H 0.6437 -0.0211 -0.2587 0.056 Uiso 1 1 calc R
C23 C 0.3398(3) 0.12442(18) -0.2822(2) 0.0520(9) Uani 1 1 d .
H23A H 0.4093 0.1565 -0.2795 0.062 Uiso 1 1 calc R
H23B H 0.2683 0.1551 -0.2986 0.062 Uiso 1 1 calc R
C24 C 0.3382(4) 0.0692(2) -0.3647(3) 0.0746(11) Uani 1 1 d .
H24A H 0.4107 0.0402 -0.3506 0.112 Uiso 1 1 calc R
H24B H 0.3328 0.0941 -0.4303 0.112 Uiso 1 1 calc R
H24C H 0.2699 0.037 -0.3674 0.112 Uiso 1 1 calc R
C25 C 0.2303(3) 0.07062(18) -0.1613(3) 0.0547(9) Uani 1 1 d .
H25A H 0.2402 0.0288 -0.1136 0.066 Uiso 1 1 calc R
H25B H 0.1776 0.0553 -0.2249 0.066 Uiso 1 1 calc R
C26 C 0.1753(3) 0.1331(2) -0.1148(3) 0.0793(12) Uani 1 1 d .
H26A H 0.2288 0.1495 -0.0532 0.119 Uiso 1 1 calc R
H26B H 0.1005 0.1172 -0.0971 0.119 Uiso 1 1 calc R
H26C H 0.1605 0.1733 -0.1638 0.119 Uiso 1 1 calc R

loop_
_atom_site_aniso_label
_atom_site_aniso_U_11
_atom_site_aniso_U_22
_atom_site_aniso_U_33
_atom_site_aniso_U_23
_atom_site_aniso_U_13
_atom_site_aniso_U_12
Mg 0.0349(5) 0.0314(5) 0.0354(6) 0.0030(4) 0.0113(4) -0.0010(4)
Br 0.0721(2) 0.03224(16) 0.03814(19) -0.00049(14) 0.01904(16) -0.00595(16)
O 0.0360(12) 0.0494(12) 0.0480(14) 0.0132(10) 0.0030(10) -0.0067(10)
N1 0.0378(14) 0.0292(12) 0.0359(14) -0.0018(10) 0.0123(11) -0.0016(11)
N2 0.0394(14) 0.0263(11) 0.0409(15) -0.0027(10) 0.0159(12) -0.0011(10)
C1 0.0332(16) 0.0311(14) 0.0262(15) 0.0040(12) 0.0055(12) 0.0012(12)
C2 0.0287(15) 0.0265(14) 0.0343(17) -0.0028(12) 0.0084(13) 0.0016(12)
C3 0.0359(17) 0.0322(15) 0.0331(17) 0.0006(12) 0.0032(14) 0.0024(13)
C4 0.0386(18) 0.0491(19) 0.045(2) 0.0013(15) -0.0092(15) -0.0018(15)
C5 0.0348(18) 0.0461(18) 0.056(2) 0.0095(16) 0.0014(16) -0.0076(15)
C6 0.0379(17) 0.0403(17) 0.0391(19) 0.0075(13) 0.0097(15) -0.0005(14)
C7 0.0323(16) 0.0312(14) 0.0336(17) 0.0006(12) 0.0087(13) 0.0010(13)
C8 0.0491(19) 0.0484(18) 0.0331(18) -0.0011(14) 0.0028(15) 0.0030(16)
C9 0.050(2) 0.093(3) 0.086(3) 0.028(2) -0.008(2) -0.030(2)
C10 0.0466(18) 0.0397(16) 0.0321(17) -0.0002(13) 0.0080(15) -0.0054(14)
C11 0.0319(16) 0.0306(15) 0.0459(18) -0.0058(13) 0.0120(14) 0.0001(13)
C12 0.054(2) 0.0493(19) 0.0373(19) -0.0063(15) 0.0051(16) 0.0138(16)
C13 0.065(2) 0.056(2) 0.047(2) -0.0165(16) 0.0092(19) 0.0107(18)
C14 0.053(2) 0.0480(19) 0.059(2) -0.0082(17) 0.0197(18) 0.0127(16)
C15 0.059(2) 0.0368(17) 0.057(2) -0.0001(15) 0.0146(17) 0.0105(16)
C16 0.0517(19) 0.0353(16) 0.0376(18) 0.0023(13) 0.0137(15) 0.0050(14)
C17 0.0406(17) 0.0297(14) 0.0477(19) -0.0008(13) 0.0203(15) -0.0008(13)
C18 0.0444(19) 0.056(2) 0.048(2) -0.0149(16) 0.0037(16) 0.0101(16)
C19 0.043(2) 0.056(2) 0.076(3) -0.0079(19) 0.0107(19) 0.0125(17)
C20 0.062(2) 0.0413(18) 0.055(2) -0.0009(16) 0.0239(18) 0.0137(16)
C21 0.087(3) 0.053(2) 0.049(2) -0.0012(17) 0.029(2) 0.019(2)
C22 0.064(2) 0.0414(17) 0.0340(18) -0.0010(14) 0.0119(16) 0.0126(16)
C23 0.055(2) 0.0513(19) 0.045(2) 0.0155(16) -0.0023(17) -0.0078(17)
C24 0.084(3) 0.082(3) 0.056(3) -0.003(2) 0.007(2) -0.004(2)
C25 0.0398(18) 0.058(2) 0.066(2) 0.0085(18) 0.0090(17) -0.0106(17)
C26 0.064(3) 0.075(3) 0.106(4) -0.001(2) 0.036(2) -0.001(2)

loop_
_atom_type_symbol
_atom_type_description
_atom_type_scat_dispersion_real
_atom_type_scat_dispersion_imag
_atom_type_scat_source
C C 0.0033 0.0016 'International Tables Vol C Tables 4.2.6.8 and 6.1.1.4'
H H 0 0 'International Tables Vol C Tables 4.2.6.8 and 6.1.1.4'
Br Br -0.2901 2.4595 'International Tables Vol C Tables 4.2.6.8 and 6.1.1.4'
Mg Mg 0.0486 0.0363 'International Tables Vol C Tables 4.2.6.8 and 6.1.1.4'
N N 0.0061 0.0033 'International Tables Vol C Tables 4.2.6.8 and 6.1.1.4'
O O 0.0106 0.006 'International Tables Vol C Tables 4.2.6.8 and 6.1.1.4'

loop_
_geom_angle_atom_site_label_1
_geom_angle_atom_site_label_2
_geom_angle_atom_site_label_3
_geom_angle
_geom_angle_site_symmetry_3
O Mg N2 117.09(10) .
O Mg N1 98.28(9) .
N2 Mg N1 64.76(8) .
O Mg Br 118.43(7) .
N2 Mg Br 123.66(8) .
N1 Mg Br 98.32(7) .
O Mg Br 91.30(7) 3_655
N2 Mg Br 101.13(7) 3_655
N1 Mg Br 165.47(7) 3_655
Br Mg Br 86.55(3) 3_655
Mg Br Mg 93.45(3) 3_655
C23 O C25 114.7(2) .
C23 O Mg 118.20(18) .
C25 O Mg 127.06(19) .
C1 N1 C11 122.8(2) .
C1 N1 Mg 88.61(16) .
C11 N1 Mg 148.02(17) .
C1 N2 C17 122.2(2) .
C1 N2 Mg 91.52(16) .
C17 N2 Mg 143.14(17) .
N1 C1 N2 113.7(2) .
N1 C1 C2 123.7(2) .
N2 C1 C2 122.5(2) .
C3 C2 C7 120.5(2) .
C3 C2 C1 119.0(2) .
C7 C2 C1 120.5(2) .
C4 C3 C2 118.3(3) .
C4 C3 C8 119.1(3) .
C2 C3 C8 122.6(2) .
C5 C4 C3 122.5(3) .
C5 C4 H4 118.8 .
C3 C4 H4 118.8 .
C6 C5 C4 118.0(3) .
C6 C5 C9 121.0(3) .
C4 C5 C9 121.0(3) .
C5 C6 C7 121.6(3) .
C5 C6 H6 119.2 .
C7 C6 H6 119.2 .
C6 C7 C2 119.2(3) .
C6 C7 C10 120.2(2) .
C2 C7 C10 120.6(2) .
C3 C8 H8A 109.5 .
C3 C8 H8B 109.5 .
H8A C8 H8B 109.5 .
C3 C8 H8C 109.5 .
H8A C8 H8C 109.5 .
H8B C8 H8C 109.5 .
C5 C9 H9A 109.5 .
C5 C9 H9B 109.5 .
H9A C9 H9B 109.5 .
C5 C9 H9C 109.5 .
H9A C9 H9C 109.5 .
H9B C9 H9C 109.5 .
C5 C9 H9D 109.5 .
H9A C9 H9D 141.1 .
H9B C9 H9D 56.3 .
H9C C9 H9D 56.3 .
C5 C9 H9E 109.5 .
H9A C9 H9E 56.3 .
H9B C9 H9E 141.1 .
H9C C9 H9E 56.3 .
H9D C9 H9E 109.5 .
C5 C9 H9F 109.5 .
H9A C9 H9F 56.3 .
H9B C9 H9F 56.3 .
H9C C9 H9F 141.1 .
H9D C9 H9F 109.5 .
H9E C9 H9F 109.5 .
C7 C10 H10A 109.5 .
C7 C10 H10B 109.5 .
H10A C10 H10B 109.5 .
C7 C10 H10C 109.5 .
H10A C10 H10C 109.5 .
H10B C10 H10C 109.5 .
N1 C11 C16 109.7(2) .
N1 C11 C12 110.8(2) .
C16 C11 C12 108.7(2) .
N1 C11 H11 109.2 .
C16 C11 H11 109.2 .
C12 C11 H11 109.2 .
C11 C12 C13 112.0(3) .
C11 C12 H12A 109.2 .
C13 C12 H12A 109.2 .
C11 C12 H12B 109.2 .
C13 C12 H12B 109.2 .
H12A C12 H12B 107.9 .
C14 C13 C12 111.1(3) .
C14 C13 H13A 109.4 .
C12 C13 H13A 109.4 .
C14 C13 H13B 109.4 .
C12 C13 H13B 109.4 .
H13A C13 H13B 108 .
C13 C14 C15 111.6(3) .
C13 C14 H14A 109.3 .
C15 C14 H14A 109.3 .
C13 C14 H14B 109.3 .
C15 C14 H14B 109.3 .
H14A C14 H14B 108 .
C14 C15 C16 111.4(3) .
C14 C15 H15A 109.3 .
C16 C15 H15A 109.3 .
C14 C15 H15B 109.3 .
C16 C15 H15B 109.3 .
H15A C15 H15B 108 .
C11 C16 C15 112.4(3) .
C11 C16 H16A 109.1 .
C15 C16 H16A 109.1 .
C11 C16 H16B 109.1 .
C15 C16 H16B 109.1 .
H16A C16 H16B 107.8 .
N2 C17 C22 109.7(2) .
N2 C17 C18 110.3(2) .
C22 C17 C18 109.6(2) .
N2 C17 H17 109.1 .
C22 C17 H17 109.1 .
C18 C17 H17 109.1 .
C19 C18 C17 112.6(3) .
C19 C18 H18A 109.1 .
C17 C18 H18A 109.1 .
C19 C18 H18B 109.1 .
C17 C18 H18B 109.1 .
H18A C18 H18B 107.8 .
C20 C19 C18 110.4(3) .
C20 C19 H19A 109.6 .
C18 C19 H19A 109.6 .
C20 C19 H19B 109.6 .
C18 C19 H19B 109.6 .
H19A C19 H19B 108.1 .
C21 C20 C19 110.9(3) .
C21 C20 H20A 109.5 .
C19 C20 H20A 109.5 .
C21 C20 H20B 109.5 .
C19 C20 H20B 109.5 .
H20A C20 H20B 108.1 .
C20 C21 C22 111.4(3) .
C20 C21 H21A 109.3 .
C22 C21 H21A 109.3 .
C20 C21 H21B 109.3 .
C22 C21 H21B 109.3 .
H21A C21 H21B 108 .
C17 C22 C21 112.1(3) .
C17 C22 H22A 109.2 .
C21 C22 H22A 109.2 .
C17 C22 H22B 109.2 .
C21 C22 H22B 109.2 .
H22A C22 H22B 107.9 .
O C23 C24 112.3(3) .
O C23 H23A 109.1 .
C24 C23 H23A 109.1 .
O C23 H23B 109.1 .
C24 C23 H23B 109.1 .
H23A C23 H23B 107.9 .
C23 C24 H24A 109.5 .
C23 C24 H24B 109.5 .
H24A C24 H24B 109.5 .
C23 C24 H24C 109.5 .
H24A C24 H24C 109.5 .
H24B C24 H24C 109.5 .
O C25 C26 110.9(3) .
O C25 H25A 109.5 .
C26 C25 H25A 109.5 .
O C25 H25B 109.5 .
C26 C25 H25B 109.5 .
H25A C25 H25B 108.1 .
C25 C26 H26A 109.5 .
C25 C26 H26B 109.5 .
H26A C26 H26B 109.5 .
C25 C26 H26C 109.5 .
H26A C26 H26C 109.5 .
H26B C26 H26C 109.5 .

loop_
_geom_bond_atom_site_label_1
_geom_bond_atom_site_label_2
_geom_bond_distance
_geom_bond_site_symmetry_2
Mg O 2.040(2) .
Mg N2 2.050(2) .
Mg N1 2.123(2) .
Mg Br 2.5532(9) .
Mg Br 2.6789(9) 3_655
Br Mg 2.6789(9) 3_655
O C23 1.445(3) .
O C25 1.451(3) .
N1 C1 1.331(3) .
N1 C11 1.459(3) .
N2 C1 1.338(3) .
N2 C17 1.459(3) .
C1 C2 1.503(4) .
C2 C3 1.396(4) .
C2 C7 1.396(4) .
C3 C4 1.390(4) .
C3 C8 1.513(4) .
C4 C5 1.385(4) .
C4 H4 0.95 .
C5 C6 1.384(4) .
C5 C9 1.513(4) .
C6 C7 1.391(4) .
C6 H6 0.95 .
C7 C10 1.507(4) .
C8 H8A 0.98 .
C8 H8B 0.98 .
C8 H8C 0.98 .
C9 H9A 0.98 .
C9 H9B 0.98 .
C9 H9C 0.98 .
C9 H9D 0.98 .
C9 H9E 0.98 .
C9 H9F 0.98 .
C10 H10A 0.98 .
C10 H10B 0.98 .
C10 H10C 0.98 .
C11 C16 1.524(4) .
C11 C12 1.524(4) .
C11 H11 1 .
C12 C13 1.533(4) .
C12 H12A 0.99 .
C12 H12B 0.99 .
C13 C14 1.506(4) .
C13 H13A 0.99 .
C13 H13B 0.99 .
C14 C15 1.511(4) .
C14 H14A 0.99 .
C14 H14B 0.99 .
C15 C16 1.532(4) .
C15 H15A 0.99 .
C15 H15B 0.99 .
C16 H16A 0.99 .
C16 H16B 0.99 .
C17 C22 1.521(4) .
C17 C18 1.528(4) .
C17 H17 1 .
C18 C19 1.524(4) .
C18 H18A 0.99 .
C18 H18B 0.99 .
C19 C20 1.510(5) .
C19 H19A 0.99 .
C19 H19B 0.99 .
C20 C21 1.507(5) .
C20 H20A 0.99 .
C20 H20B 0.99 .
C21 C22 1.522(4) .
C21 H21A 0.99 .
C21 H21B 0.99 .
C22 H22A 0.99 .
C22 H22B 0.99 .
C23 C24 1.495(5) .
C23 H23A 0.99 .
C23 H23B 0.99 .
C24 H24A 0.98 .
C24 H24B 0.98 .
C24 H24C 0.98 .
C25 C26 1.500(5) .
C25 H25A 0.99 .
C25 H25B 0.99 .
C26 H26A 0.98 .
C26 H26B 0.98 .
C26 H26C 0.98 .
